data_4021704
loop_
_publ_author_name
'Minghong Zhong'
'Ireneusz Nowak'
'John F. Cannon'
'Morris J. Robins'

_publ_contact_author_address
;Department of Chemistry and Biochemistry
Brigham Young University
Provo, Utah 84602-5700
USA
;
_publ_contact_author_email morris_robins@byu.edu
_publ_contact_author_fax '01 (801) 4220153'
_publ_contact_author_name 'Morris J. Robins'
_publ_contact_author_phone '01 (801) 4226272'
_publ_section_title
;
 Structure and Synthesis of 6-(Substituted-imidazol-1-yl)purines:
 Versatile Substrates for Regiospecific Alkylation and
 Glycosylation at N9
;
_journal_name_full 'Journal of Organic Chemistry'
_journal_page_first 4216
_journal_page_last 4221
_journal_paper_doi 10.1021/jo060340o
_journal_volume 71
_journal_year 2006
_chemical_formula_sum 'C12 H10 N8'
_chemical_formula_weight 266.28
_chemical_name_systematic
; 
 6-(1,2,4-triazol-4-yl)purine.pyridine 
;
_space_group_IT_number 14
_symmetry_cell_setting monoclinic
_symmetry_space_group_name_Hall '-P 2ybc'
_symmetry_space_group_name_H-M 'P 1 21/c 1'
_atom_sites_solution_hydrogens geom
_atom_sites_solution_primary direct
_atom_sites_solution_secondary difmap
_audit_creation_method SHELXL-97
_cell_angle_alpha 90.00
_cell_angle_beta 95.85(3)
_cell_angle_gamma 90.00
_cell_formula_units_Z 8
_cell_length_a 28.454(6)
_cell_length_b 12.209(2)
_cell_length_c 7.1539(14)
_cell_measurement_reflns_used 5260
_cell_measurement_temperature 173(2)
_cell_measurement_theta_max 26.39
_cell_measurement_theta_min 2.21
_cell_volume 2472.3(8)
_computing_cell_refinement 'Bruker SMART'
_computing_data_collection 'Bruker SMART'
_computing_data_reduction 'Bruker SAINT'
_computing_molecular_graphics 'Bruker SHELXTL'
_computing_publication_material 'Bruker SHELXTL'
_computing_structure_refinement 'SHELXL-97 (Sheldrick, 1997)'
_computing_structure_solution 'SHELXS-97 (Sheldrick, 1990)'
_diffrn_ambient_temperature 173(2)
_diffrn_measured_fraction_theta_full 0.961
_diffrn_measured_fraction_theta_max 0.961
_diffrn_measurement_device_type 'Bruker Nonius Apex II CCD area detector'
_diffrn_measurement_method 'phi and omega scans'
_diffrn_radiation_monochromator 'Montel 200 mirrors'
_diffrn_radiation_source 'Bruker Nonius FR591 rotating anode'
_diffrn_radiation_type MoK\a
_diffrn_radiation_wavelength 0.71073
_diffrn_reflns_av_R_equivalents 0.0311
_diffrn_reflns_av_sigmaI/netI 0.0327
_diffrn_reflns_limit_h_max 34
_diffrn_reflns_limit_h_min -33
_diffrn_reflns_limit_k_max 13
_diffrn_reflns_limit_k_min -14
_diffrn_reflns_limit_l_max 6
_diffrn_reflns_limit_l_min -8
_diffrn_reflns_number 11646
_diffrn_reflns_theta_full 25.33
_diffrn_reflns_theta_max 25.33
_diffrn_reflns_theta_min 2.16
_exptl_absorpt_coefficient_mu 0.097
_exptl_absorpt_correction_T_max 0.9981
_exptl_absorpt_correction_T_min 0.9714
_exptl_absorpt_correction_type multi-scan
_exptl_absorpt_process_details 'SADABS; Sheldrick, 2003'
_exptl_crystal_colour colorless
_exptl_crystal_density_diffrn 1.431
_exptl_crystal_density_method 'not measured'
_exptl_crystal_description PLATE
_exptl_crystal_F_000 1104
_exptl_crystal_size_max 0.30
_exptl_crystal_size_mid 0.18
_exptl_crystal_size_min 0.02
_refine_diff_density_max 0.185
_refine_diff_density_min -0.189
_refine_diff_density_rms 0.035
_refine_ls_extinction_method none
_refine_ls_goodness_of_fit_ref 1.053
_refine_ls_hydrogen_treatment constr
_refine_ls_matrix_type full
_refine_ls_number_parameters 369
_refine_ls_number_reflns 4348
_refine_ls_number_restraints 0
_refine_ls_restrained_S_all 1.053
_refine_ls_R_factor_all 0.0511
_refine_ls_R_factor_gt 0.0338
_refine_ls_shift/su_max 0.001
_refine_ls_shift/su_mean 0.000
_refine_ls_structure_factor_coef Fsqd
_refine_ls_weighting_details 'calc w=1/[\s^2^(Fo^2^)+(0.0558P)^2^+0.1510P] where P=(Fo^2^+2Fc^2^)/3'
_refine_ls_weighting_scheme calc
_refine_ls_wR_factor_gt 0.0904
_refine_ls_wR_factor_ref 0.1017
_reflns_number_gt 3323
_reflns_number_total 4348
_reflns_threshold_expression >2sigma(I)
_cod_data_source_file jo060340osi20060222_024629.cif
_cod_depositor_comments
;
The following automatic conversions were performed:
'_symmetry_cell_setting' value 'Monoclinic' changed to 'monoclinic'
according to '/home/saulius/struct/CIF-dictionaries/cif_core.dic'
dictionary named 'cif_core.dic' version 2.4.1 from 2010-06-29.

Automatic conversion script
Id: cif_fix_enum 1527 2010-12-29 10:47:43Z saulius 
;
_cod_original_sg_symbol_H-M 'P 21/c'
_cod_database_code 4021704

loop_
_symmetry_equiv_pos_as_xyz
'x, y, z'
'-x, y+1/2, -z+1/2'
'-x, -y, -z'
'x, -y-1/2, z-1/2'

loop_
_atom_site_label
_atom_site_type_symbol
_atom_site_fract_x
_atom_site_fract_y
_atom_site_fract_z
_atom_site_U_iso_or_equiv
_atom_site_adp_type
_atom_site_occupancy
_atom_site_symmetry_multiplicity
_atom_site_calc_flag
_atom_site_refinement_flags
C2 C 0.91048(5) 0.37514(12) 0.04165(17) 0.0388(3) Uani 1 1 d .
H2 H 0.9029 0.4506 0.0270 0.047 Uiso 1 1 calc R
C4 C 0.89046(4) 0.20081(11) 0.00322(15) 0.0338(3) Uani 1 1 d .
C5 C 0.93441(4) 0.16434(11) 0.08606(15) 0.0322(3) Uani 1 1 d .
C6 C 0.96591(4) 0.24705(11) 0.14670(15) 0.0325(3) Uani 1 1 d .
C8 C 0.89457(4) 0.02205(12) 0.00941(17) 0.0399(3) Uani 1 1 d .
H8 H 0.8854 -0.0523 -0.0091 0.048 Uiso 1 1 calc R
C12 C 0.75956(5) 0.20411(13) 0.69249(19) 0.0482(4) Uani 1 1 d .
H12 H 0.7820 0.2611 0.6853 0.058 Uiso 1 1 calc R
C13 C 0.71410(5) 0.22116(14) 0.61376(19) 0.0557(4) Uani 1 1 d .
H13 H 0.7053 0.2885 0.5534 0.067 Uiso 1 1 calc R
C14 C 0.68149(5) 0.13870(17) 0.6241(2) 0.0599(5) Uani 1 1 d .
H14 H 0.6497 0.1486 0.5721 0.072 Uiso 1 1 calc R
C15 C 0.69553(5) 0.04183(15) 0.7107(2) 0.0572(4) Uani 1 1 d .
H15 H 0.6738 -0.0167 0.7180 0.069 Uiso 1 1 calc R
C16 C 0.74177(5) 0.03162(13) 0.78649(18) 0.0474(4) Uani 1 1 d .
H16 H 0.7513 -0.0351 0.8471 0.057 Uiso 1 1 calc R
C52 C 0.41267(5) 0.11113(12) 0.51833(17) 0.0398(3) Uani 1 1 d .
H52 H 0.4050 0.0357 0.5038 0.048 Uiso 1 1 calc R
C54 C 0.39263(4) 0.28551(11) 0.48079(16) 0.0347(3) Uani 1 1 d .
C55 C 0.43658(4) 0.32194(11) 0.56423(15) 0.0327(3) Uani 1 1 d .
C56 C 0.46804(4) 0.23900(11) 0.62401(15) 0.0326(3) Uani 1 1 d .
C58 C 0.39635(4) 0.46418(12) 0.49141(17) 0.0395(3) Uani 1 1 d .
H58 H 0.3869 0.5385 0.4756 0.047 Uiso 1 1 calc R
C62 C 0.24719(5) 0.29339(13) 0.31816(19) 0.0499(4) Uani 1 1 d .
H62 H 0.2629 0.2317 0.3762 0.060 Uiso 1 1 calc R
C63 C 0.19929(5) 0.28715(14) 0.2687(2) 0.0569(4) Uani 1 1 d .
H63 H 0.1823 0.2225 0.2929 0.068 Uiso 1 1 calc R
C64 C 0.17636(5) 0.37608(15) 0.1837(2) 0.0561(4) Uani 1 1 d .
H64 H 0.1433 0.3736 0.1470 0.067 Uiso 1 1 calc R
C65 C 0.20177(5) 0.46792(15) 0.15286(19) 0.0546(4) Uani 1 1 d .
H65 H 0.1867 0.5305 0.0950 0.065 Uiso 1 1 calc R
C66 C 0.24944(5) 0.46849(13) 0.20670(18) 0.0486(4) Uani 1 1 d .
H66 H 0.2669 0.5329 0.1853 0.058 Uiso 1 1 calc R
C2' C 1.04454(4) 0.30242(12) 0.29991(17) 0.0386(3) Uani 1 1 d .
H2' H 1.0400 0.3794 0.2898 0.046 Uiso 1 1 calc R
C5' C 1.03316(4) 0.12702(11) 0.27948(17) 0.0391(3) Uani 1 1 d .
H5' H 1.0192 0.0574 0.2527 0.047 Uiso 1 1 calc R
C52' C 0.54684(4) 0.18329(12) 0.77719(17) 0.0391(3) Uani 1 1 d .
H52' H 0.5425 0.1063 0.7667 0.047 Uiso 1 1 calc R
C55' C 0.53519(4) 0.35856(11) 0.75703(17) 0.0376(3) Uani 1 1 d .
H55' H 0.5212 0.4281 0.7301 0.045 Uiso 1 1 calc R
H9 H 0.8331(6) 0.1067(14) -0.111(2) 0.080(6) Uiso 1 1 d .
H59 H 0.3346(6) 0.3824(14) 0.378(2) 0.071(5) Uiso 1 1 d .
N1 N 0.95404(4) 0.35231(9) 0.12399(14) 0.0367(3) Uani 1 1 d .
N3 N 0.87666(4) 0.30490(9) -0.02193(14) 0.0378(3) Uani 1 1 d .
N7 N 0.93635(4) 0.05102(9) 0.08927(14) 0.0381(3) Uani 1 1 d .
N9 N 0.86544(4) 0.10753(10) -0.04470(14) 0.0383(3) Uani 1 1 d .
N11 N 0.77367(4) 0.11067(10) 0.77899(15) 0.0433(3) Uani 1 1 d .
N51 N 0.45622(4) 0.13358(9) 0.60053(14) 0.0381(3) Uani 1 1 d .
N53 N 0.37888(4) 0.18133(10) 0.45465(14) 0.0391(3) Uani 1 1 d .
N57 N 0.43827(4) 0.43529(9) 0.56969(14) 0.0372(3) Uani 1 1 d .
N59 N 0.36749(4) 0.37872(10) 0.43469(14) 0.0386(3) Uani 1 1 d .
N61 N 0.27255(4) 0.38269(10) 0.28795(15) 0.0450(3) Uani 1 1 d .
N1' N 1.01161(3) 0.22576(9) 0.23529(13) 0.0337(3) Uani 1 1 d .
N3' N 1.08258(4) 0.25580(10) 0.37660(15) 0.0404(3) Uani 1 1 d .
N4' N 1.07534(4) 0.14253(10) 0.36308(15) 0.0422(3) Uani 1 1 d .
N51' N 0.51376(4) 0.25985(9) 0.71220(13) 0.0343(3) Uani 1 1 d .
N53' N 0.58467(4) 0.23005(10) 0.85460(14) 0.0415(3) Uani 1 1 d .
N54' N 0.57721(4) 0.34357(10) 0.84112(14) 0.0415(3) Uani 1 1 d .

loop_
_atom_site_aniso_label
_atom_site_aniso_U_11
_atom_site_aniso_U_22
_atom_site_aniso_U_33
_atom_site_aniso_U_23
_atom_site_aniso_U_13
_atom_site_aniso_U_12
C2 0.0387(8) 0.0348(9) 0.0424(7) 0.0007(5) 0.0012(5) 0.0030(6)
C4 0.0322(7) 0.0369(9) 0.0323(6) -0.0005(5) 0.0023(5) -0.0011(6)
C5 0.0336(7) 0.0298(8) 0.0331(6) -0.0001(5) 0.0031(5) 0.0021(6)
C6 0.0330(7) 0.0345(8) 0.0301(6) -0.0004(5) 0.0033(5) 0.0006(6)
C8 0.0374(7) 0.0350(9) 0.0461(7) -0.0006(6) -0.0010(5) -0.0020(6)
C12 0.0489(8) 0.0452(10) 0.0505(8) 0.0035(6) 0.0055(6) -0.0048(7)
C13 0.0584(10) 0.0656(12) 0.0423(7) 0.0059(7) 0.0010(6) 0.0170(9)
C14 0.0351(8) 0.0942(15) 0.0485(8) -0.0096(8) -0.0059(6) 0.0066(9)
C15 0.0458(9) 0.0744(13) 0.0513(8) -0.0088(8) 0.0046(7) -0.0192(8)
C16 0.0522(9) 0.0479(10) 0.0415(7) 0.0008(6) 0.0017(6) -0.0069(7)
C52 0.0412(8) 0.0358(9) 0.0417(7) -0.0002(5) 0.0011(5) -0.0045(6)
C54 0.0341(7) 0.0391(9) 0.0309(6) 0.0004(5) 0.0034(5) -0.0011(6)
C55 0.0331(7) 0.0342(9) 0.0309(6) 0.0003(5) 0.0031(5) -0.0021(6)
C56 0.0334(7) 0.0350(9) 0.0296(6) 0.0005(5) 0.0040(5) -0.0021(6)
C58 0.0375(7) 0.0367(9) 0.0435(7) 0.0014(6) 0.0000(5) 0.0006(6)
C62 0.0549(9) 0.0470(10) 0.0462(8) 0.0046(6) -0.0022(6) 0.0031(8)
C63 0.0524(9) 0.0645(12) 0.0530(8) 0.0034(7) 0.0019(7) -0.0167(8)
C64 0.0348(8) 0.0834(14) 0.0487(8) 0.0027(8) -0.0019(6) -0.0015(8)
C65 0.0464(9) 0.0665(12) 0.0497(8) 0.0102(7) -0.0009(6) 0.0108(8)
C66 0.0464(8) 0.0501(11) 0.0489(8) 0.0068(7) 0.0034(6) -0.0020(7)
C2' 0.0351(7) 0.0378(9) 0.0420(7) -0.0012(6) -0.0006(5) -0.0031(6)
C5' 0.0369(7) 0.0318(9) 0.0474(7) -0.0009(6) -0.0020(6) 0.0008(6)
C52' 0.0364(7) 0.0394(9) 0.0407(7) 0.0029(6) -0.0002(5) 0.0036(6)
C55' 0.0364(7) 0.0322(9) 0.0433(7) 0.0007(5) -0.0001(5) -0.0014(6)
N1 0.0374(6) 0.0312(7) 0.0409(6) 0.0000(4) 0.0016(4) 0.0020(5)
N3 0.0374(6) 0.0347(7) 0.0406(5) 0.0016(5) 0.0002(4) 0.0036(5)
N7 0.0353(6) 0.0342(8) 0.0437(6) -0.0010(5) -0.0022(4) -0.0008(5)
N9 0.0328(6) 0.0378(8) 0.0431(6) -0.0006(5) -0.0025(5) 0.0000(5)
N11 0.0364(6) 0.0474(8) 0.0447(6) -0.0003(5) -0.0029(5) -0.0032(6)
N51 0.0404(6) 0.0348(8) 0.0386(5) 0.0004(4) 0.0010(5) -0.0024(5)
N53 0.0385(6) 0.0384(8) 0.0397(6) -0.0006(5) 0.0004(4) -0.0048(5)
N57 0.0366(6) 0.0334(7) 0.0408(5) 0.0015(4) -0.0008(4) 0.0002(5)
N59 0.0319(6) 0.0410(8) 0.0417(6) 0.0016(5) -0.0022(5) 0.0004(5)
N61 0.0379(6) 0.0525(9) 0.0435(6) -0.0003(5) -0.0017(5) 0.0018(6)
N1' 0.0312(5) 0.0332(7) 0.0363(5) -0.0013(4) 0.0006(4) 0.0012(5)
N3' 0.0375(6) 0.0371(7) 0.0455(6) -0.0011(5) -0.0013(5) -0.0023(5)
N4' 0.0373(6) 0.0369(8) 0.0505(6) -0.0012(5) -0.0046(5) -0.0006(5)
N51' 0.0334(6) 0.0351(7) 0.0340(5) 0.0024(4) 0.0016(4) -0.0010(5)
N53' 0.0398(6) 0.0417(8) 0.0419(6) 0.0024(5) -0.0023(5) 0.0027(5)
N54' 0.0382(6) 0.0391(8) 0.0454(6) 0.0008(5) -0.0041(5) 0.0002(5)

loop_
_atom_type_symbol
_atom_type_description
_atom_type_scat_dispersion_real
_atom_type_scat_dispersion_imag
_atom_type_scat_source
C C 0.0033 0.0016 'International Tables Vol C Tables 4.2.6.8 and 6.1.1.4'
H H 0.0000 0.0000 'International Tables Vol C Tables 4.2.6.8 and 6.1.1.4'
N N 0.0061 0.0033 'International Tables Vol C Tables 4.2.6.8 and 6.1.1.4'

loop_
_geom_angle_atom_site_label_1
_geom_angle_atom_site_label_2
_geom_angle_atom_site_label_3
_geom_angle
N3 C2 N1 128.04(13)
N3 C2 H2 116.0
N1 C2 H2 116.0
N3 C4 N9 128.26(11)
N3 C4 C5 126.62(12)
N9 C4 C5 105.12(12)
N7 C5 C6 134.20(11)
N7 C5 C4 110.92(11)
C6 C5 C4 114.87(12)
N1 C6 C5 120.95(11)
N1 C6 N1' 116.25(11)
C5 C6 N1' 122.80(12)
N7 C8 N9 114.47(13)
N7 C8 H8 122.8
N9 C8 H8 122.8
N11 C12 C13 122.96(14)
N11 C12 H12 118.5
C13 C12 H12 118.5
C12 C13 C14 118.64(15)
C12 C13 H13 120.7
C14 C13 H13 120.7
C15 C14 C13 119.12(14)
C15 C14 H14 120.4
C13 C14 H14 120.4
C14 C15 C16 118.51(15)
C14 C15 H15 120.7
C16 C15 H15 120.7
N11 C16 C15 123.18(15)
N11 C16 H16 118.4
C15 C16 H16 118.4
N53 C52 N51 128.23(13)
N53 C52 H52 115.9
N51 C52 H52 115.9
N53 C54 N59 128.27(11)
N53 C54 C55 126.61(12)
N59 C54 C55 105.12(12)
N57 C55 C56 134.42(11)
N57 C55 C54 110.85(11)
C56 C55 C54 114.73(12)
N51 C56 C55 121.14(11)
N51 C56 N51' 116.03(11)
C55 C56 N51' 122.83(12)
N57 C58 N59 114.50(13)
N57 C58 H58 122.7
N59 C58 H58 122.7
N61 C62 C63 122.74(14)
N61 C62 H62 118.6
C63 C62 H62 118.6
C62 C63 C64 118.87(15)
C62 C63 H63 120.6
C64 C63 H63 120.6
C65 C64 C63 119.00(14)
C65 C64 H64 120.5
C63 C64 H64 120.5
C64 C65 C66 118.94(15)
C64 C65 H65 120.5
C66 C65 H65 120.5
N61 C66 C65 123.11(15)
N61 C66 H66 118.4
C65 C66 H66 118.4
N3' C2' N1' 110.85(13)
N3' C2' H2' 124.6
N1' C2' H2' 124.6
N4' C5' N1' 110.33(12)
N4' C5' H5' 124.8
N1' C5' H5' 124.8
N53' C52' N51' 110.89(13)
N53' C52' H52' 124.6
N51' C52' H52' 124.6
N54' C55' N51' 110.57(12)
N54' C55' H55' 124.7
N51' C55' H55' 124.7
C6 N1 C2 117.59(11)
C2 N3 C4 111.92(11)
C8 N7 C5 103.23(11)
C8 N9 C4 106.26(11)
C8 N9 H9 129.5(10)
C4 N9 H9 124.2(10)
C16 N11 C12 117.59(13)
C56 N51 C52 117.39(11)
C52 N53 C54 111.89(11)
C58 N57 C55 103.23(11)
C58 N59 C54 106.30(11)
C58 N59 H59 127.4(10)
C54 N59 H59 126.3(10)
C62 N61 C66 117.33(13)
C2' N1' C5' 104.35(11)
C2' N1' C6 126.33(11)
C5' N1' C6 129.32(11)
C2' N3' N4' 107.12(11)
C5' N4' N3' 107.36(11)
C52' N51' C55' 104.20(11)
C52' N51' C56 126.72(12)
C55' N51' C56 129.07(11)
C52' N53' N54' 107.05(11)
C55' N54' N53' 107.29(11)

loop_
_geom_bond_atom_site_label_1
_geom_bond_atom_site_label_2
_geom_bond_distance
C2 N3 1.3340(17)
C2 N1 1.3459(16)
C2 H2 0.9500
C4 N3 1.3368(16)
C4 N9 1.3682(16)
C4 C5 1.4007(17)
C5 N7 1.3848(17)
C5 C6 1.3901(18)
C6 N1 1.3345(17)
C6 N1' 1.4115(16)
C8 N7 1.3141(16)
C8 N9 1.3641(17)
C8 H8 0.9500
C12 N11 1.3397(18)
C12 C13 1.373(2)
C12 H12 0.9500
C13 C14 1.376(2)
C13 H13 0.9500
C14 C15 1.375(2)
C14 H14 0.9500
C15 C16 1.377(2)
C15 H15 0.9500
C16 N11 1.3297(17)
C16 H16 0.9500
C52 N53 1.3332(17)
C52 N51 1.3445(17)
C52 H52 0.9500
C54 N53 1.3383(17)
C54 N59 1.3666(17)
C54 C55 1.4022(17)
C55 N57 1.3852(17)
C55 C56 1.3898(18)
C56 N51 1.3366(17)
C56 N51' 1.4100(16)
C58 N57 1.3133(16)
C58 N59 1.3639(17)
C58 H58 0.9500
C62 N61 1.3371(18)
C62 C63 1.375(2)
C62 H62 0.9500
C63 C64 1.376(2)
C63 H63 0.9500
C64 C65 1.364(2)
C64 H64 0.9500
C65 C66 1.3718(19)
C65 H65 0.9500
C66 N61 1.3379(18)
C66 H66 0.9500
C2' N3' 1.2945(16)
C2' N1' 1.3708(16)
C2' H2' 0.9500
C5' N4' 1.2991(16)
C5' N1' 1.3747(16)
C5' H5' 0.9500
C52' N53' 1.2922(17)
C52' N51' 1.3736(16)
C52' H52' 0.9500
C55' N54' 1.2954(16)
C55' N51' 1.3738(16)
C55' H55' 0.9500
N9 H9 0.991(18)
N59 H59 0.982(17)
N3' N4' 1.4000(16)
N53' N54' 1.4040(16)

loop_
_geom_hbond_atom_site_label_D
_geom_hbond_atom_site_label_H
_geom_hbond_atom_site_label_A
_geom_hbond_distance_DH
_geom_hbond_distance_HA
_geom_hbond_distance_DA
_geom_hbond_angle_DHA
_geom_hbond_site_symmetry_A
N9 H9 N11 0.991(18) 1.792(18) 2.7821(17) 176.7(16) 1_554
N59 H59 N61 0.982(17) 1.817(17) 2.7970(17) 175.8(15) .

loop_
_cod_related_entry_id
_cod_related_entry_database
_cod_related_entry_code
1 ChemSpider 30658535
